data_7050664
loop_
_publ_author_name
'Chantson, Janine T.'
'Lotz, Simon'
'Ichharam, Vimal'

_publ_section_title
;
 Synthesis and structure of 4,6-disubstituted dibenzothiophenes and
 their use in the preparation of binuclear platinum(ii) complexes
;
_journal_issue 12
_journal_name_full 'New Journal of Chemistry'
_journal_page_first 1735
_journal_paper_doi 10.1039/b307634m
_journal_volume 27
_journal_year 2003
_chemical_formula_moiety 'C12 H6 Br2 S'
_chemical_formula_sum 'C12 H6 Br2 S'
_chemical_formula_weight 342.05
_chemical_name_common '4,6-dibromo dibenzothiophene'
_chemical_name_systematic
;
4,6-dibromo dibenzothiophene
;
_space_group_IT_number 14
_symmetry_space_group_name_Hall '-P 2ybc'
_symmetry_space_group_name_H-M 'P 1 21/c 1'
_atom_sites_solution_hydrogens geom
_atom_sites_solution_primary direct
_atom_sites_solution_secondary difmap
_audit_creation_date 2001-07-31T14:27:13-00:00
_audit_creation_method 'WinGX routine CIF_UPDATE'
_cell_angle_alpha 90
_cell_angle_beta 106.813(3)
_cell_angle_gamma 90
_cell_formula_units_Z 4
_cell_length_a 10.4977(17)
_cell_length_b 8.5629(14)
_cell_length_c 12.947(2)
_cell_measurement_temperature 293(2)
_cell_measurement_theta_max 28.32
_cell_measurement_theta_min 2.03
_cell_volume 1114.1(3)
_computing_structure_refinement 'SHELXL-97 (Sheldrick, 1997)'
_diffrn_ambient_temperature 293(2)
_diffrn_measured_fraction_theta_full 0.997
_diffrn_measured_fraction_theta_max 0.997
_diffrn_radiation_monochromator graphite
_diffrn_radiation_type MoK\a
_diffrn_radiation_wavelength 0.71073
_diffrn_reflns_av_R_equivalents 0.0462
_diffrn_reflns_av_unetI/netI 0.0414
_diffrn_reflns_limit_h_max 12
_diffrn_reflns_limit_h_min -13
_diffrn_reflns_limit_k_max 11
_diffrn_reflns_limit_k_min -11
_diffrn_reflns_limit_l_max 17
_diffrn_reflns_limit_l_min -10
_diffrn_reflns_number 7581
_diffrn_reflns_theta_full 28.32
_diffrn_reflns_theta_max 28.32
_diffrn_reflns_theta_min 2.03
_exptl_absorpt_coefficient_mu 7.423
_exptl_absorpt_correction_T_max 0.7079
_exptl_absorpt_correction_T_min 0.1998
_exptl_absorpt_correction_type empirical
_exptl_absorpt_process_details SADABS
_exptl_crystal_colour clear
_exptl_crystal_density_diffrn 2.039
_exptl_crystal_density_method 'not measured'
_exptl_crystal_description 'plate like'
_exptl_crystal_F_000 656
_exptl_crystal_size_max 0.32
_exptl_crystal_size_mid 0.2
_exptl_crystal_size_min 0.05
_refine_diff_density_max 1.02
_refine_diff_density_min -0.773
_refine_diff_density_rms 0.128
_refine_ls_extinction_coef 0.0063(10)
_refine_ls_extinction_expression Fc^*^=kFc[1+0.001xFc^2^\l^3^/sin(2\q)]^-1/4^
_refine_ls_extinction_method SHELXL
_refine_ls_goodness_of_fit_ref 0.953
_refine_ls_hydrogen_treatment mixed
_refine_ls_matrix_type full
_refine_ls_number_parameters 137
_refine_ls_number_reflns 2766
_refine_ls_number_restraints 0
_refine_ls_restrained_S_all 0.953
_refine_ls_R_factor_all 0.0754
_refine_ls_R_factor_gt 0.049
_refine_ls_shift/su_max 0
_refine_ls_shift/su_mean 0
_refine_ls_structure_factor_coef Fsqd
_refine_ls_weighting_details 'calc w=1/[\s^2^(Fo^2^)+(0.0932P)^2^+0.0000P] where P=(Fo^2^+2Fc^2^)/3'
_refine_ls_weighting_scheme calc
_refine_ls_wR_factor_gt 0.1302
_refine_ls_wR_factor_ref 0.1449
_reflns_number_gt 1860
_reflns_number_total 2766
_reflns_threshold_expression >2sigma(I)
_cod_data_source_file b307634m.txt
_cod_data_source_block up3_s
_cod_depositor_comments
;
The following automatic conversions were performed:
'_exptl_absorpt_correction_type' value 'Empirical' changed to 'empirical'
according to '/home/saulius/struct/CIF-dictionaries/cif_core.dic'
dictionary named 'cif_core.dic' version 2.4.1 from 2010-06-29.

Automatic conversion script
Id: cif_fix_enum 1527 2010-12-29 10:47:43Z saulius 
;
_cod_original_cell_volume 1114.0(3)
_cod_original_sg_symbol_H-M P21/c
_cod_database_code 7050664

loop_
_symmetry_equiv_pos_as_xyz
'x, y, z'
'-x, y+1/2, -z+1/2'
'-x, -y, -z'
'x, -y-1/2, z-1/2'

loop_
_atom_site_label
_atom_site_type_symbol
_atom_site_fract_x
_atom_site_fract_y
_atom_site_fract_z
_atom_site_U_iso_or_equiv
_atom_site_adp_type
_atom_site_occupancy
_atom_site_symmetry_multiplicity
_atom_site_calc_flag
_atom_site_refinement_flags
_atom_site_disorder_assembly
_atom_site_disorder_group
C7 C 0.5749(4) -0.2110(4) 0.5639(3) 0.0420(10) Uani 1 1 d . . .
C6 C 0.4312(5) -0.2093(4) 0.5352(3) 0.0414(10) Uani 1 1 d . . .
C5 C 0.3372(5) -0.2876(5) 0.4515(4) 0.0511(12) Uani 1 1 d . . .
H5 H 0.3654 -0.3527 0.4049 0.061 Uiso 1 1 calc R . .
C8 C 0.6595(5) -0.2922(5) 0.5165(4) 0.0478(11) Uani 1 1 d . . .
H8 H 0.6241 -0.3559 0.4569 0.057 Uiso 1 1 calc R . .
C9 C 0.7943(6) -0.2772(6) 0.5583(4) 0.0577(13) Uani 1 1 d . . .
H9 H 0.8498 -0.3324 0.5269 0.069 Uiso 1 1 calc R . .
Br1 Br 0.83985(6) 0.02992(6) 0.81486(4) 0.0606(2) Uani 1 1 d . . .
Br2 Br 0.19268(5) 0.03891(6) 0.68534(4) 0.0563(2) Uani 1 1 d . . .
S S 0.51292(12) -0.02192(13) 0.70399(9) 0.0439(3) Uani 1 1 d . . .
C11 C 0.7681(4) -0.1005(5) 0.6939(4) 0.0442(10) Uani 1 1 d . . .
C1 C 0.3841(4) -0.1117(4) 0.6045(3) 0.0405(9) Uani 1 1 d . . .
C12 C 0.6317(4) -0.1137(4) 0.6534(3) 0.0411(9) Uani 1 1 d . . .
C2 C 0.2495(4) -0.0934(5) 0.5900(3) 0.0436(10) Uani 1 1 d . . .
C3 C 0.1580(5) -0.1708(5) 0.5078(4) 0.0513(11) Uani 1 1 d . . .
H3 H 0.0673 -0.1587 0.4982 0.062 Uiso 1 1 calc R . .
C4 C 0.2037(6) -0.2679(6) 0.4388(4) 0.0585(13) Uani 1 1 d . . .
H4 H 0.1422 -0.32 0.3832 0.07 Uiso 1 1 calc R . .
C10 C 0.8509(5) -0.1814(6) 0.6469(4) 0.0539(12) Uani 1 1 d . . .
H10 H 0.9428 -0.1722 0.6739 0.065 Uiso 1 1 calc R . .

loop_
_atom_site_aniso_label
_atom_site_aniso_U_11
_atom_site_aniso_U_22
_atom_site_aniso_U_33
_atom_site_aniso_U_23
_atom_site_aniso_U_13
_atom_site_aniso_U_12
C7 0.058(3) 0.033(2) 0.034(2) 0.0010(16) 0.013(2) -0.0002(18)
C6 0.057(3) 0.031(2) 0.031(2) 0.0003(15) 0.0037(19) -0.0014(18)
C5 0.070(3) 0.040(2) 0.038(2) -0.0054(19) 0.007(2) -0.005(2)
C8 0.064(3) 0.042(2) 0.040(2) -0.0030(18) 0.018(2) 0.000(2)
C9 0.071(3) 0.054(3) 0.055(3) -0.003(2) 0.031(3) 0.003(3)
Br1 0.0631(4) 0.0633(4) 0.0499(3) -0.0092(2) 0.0077(2) -0.0173(2)
Br2 0.0556(4) 0.0618(4) 0.0521(3) -0.0006(2) 0.0163(2) 0.0079(2)
S 0.0503(7) 0.0438(6) 0.0355(6) -0.0068(4) 0.0092(5) -0.0017(5)
C11 0.051(3) 0.039(2) 0.042(2) 0.0027(18) 0.013(2) -0.0049(19)
C1 0.053(2) 0.034(2) 0.031(2) 0.0043(16) 0.0074(18) 0.0004(18)
C12 0.054(3) 0.035(2) 0.035(2) 0.0021(16) 0.0124(19) -0.0016(18)
C2 0.051(3) 0.037(2) 0.041(2) 0.0085(18) 0.011(2) 0.003(2)
C3 0.052(3) 0.050(3) 0.044(3) 0.005(2) 0.002(2) -0.004(2)
C4 0.066(3) 0.052(3) 0.043(3) -0.004(2) -0.006(2) -0.009(3)
C10 0.052(3) 0.056(3) 0.058(3) 0.009(2) 0.023(2) -0.001(2)

loop_
_atom_type_symbol
_atom_type_description
_atom_type_scat_dispersion_real
_atom_type_scat_dispersion_imag
_atom_type_scat_source
C C 0.0033 0.0016 'International Tables Vol C Tables 4.2.6.8 and 6.1.1.4'
H H 0 0 'International Tables Vol C Tables 4.2.6.8 and 6.1.1.4'
Br Br -0.2901 2.4595 'International Tables Vol C Tables 4.2.6.8 and 6.1.1.4'
S S 0.1246 0.1234 'International Tables Vol C Tables 4.2.6.8 and 6.1.1.4'

loop_
_geom_angle_atom_site_label_1
_geom_angle_atom_site_label_2
_geom_angle_atom_site_label_3
_geom_angle
_geom_angle_site_symmetry_1
_geom_angle_site_symmetry_3
_geom_angle_publ_flag
C8 C7 C12 118.9(4) . . ?
C8 C7 C6 129.7(4) . . ?
C12 C7 C6 111.5(4) . . ?
C5 C6 C1 118.3(4) . . ?
C5 C6 C7 129.8(4) . . ?
C1 C6 C7 111.9(4) . . ?
C4 C5 C6 119.9(4) . . ?
C9 C8 C7 119.6(4) . . ?
C8 C9 C10 121.8(5) . . ?
C12 S C1 90.6(2) . . ?
C12 C11 C10 120.5(4) . . ?
C12 C11 Br1 118.9(3) . . ?
C10 C11 Br1 120.6(4) . . ?
C2 C1 C6 120.9(4) . . ?
C2 C1 S 126.3(3) . . ?
C6 C1 S 112.8(3) . . ?
C11 C12 C7 120.3(4) . . ?
C11 C12 S 126.4(3) . . ?
C7 C12 S 113.2(3) . . ?
C1 C2 C3 120.5(4) . . ?
C1 C2 Br2 118.9(3) . . ?
C3 C2 Br2 120.7(4) . . ?
C2 C3 C4 119.1(5) . . ?
C5 C4 C3 121.4(4) . . ?
C11 C10 C9 118.9(5) . . ?

loop_
_geom_bond_atom_site_label_1
_geom_bond_atom_site_label_2
_geom_bond_distance
_geom_bond_site_symmetry_2
_geom_bond_publ_flag
C7 C8 1.402(6) . ?
C7 C12 1.411(6) . ?
C7 C6 1.446(6) . ?
C6 C5 1.407(6) . ?
C6 C1 1.416(6) . ?
C5 C4 1.374(7) . ?
C8 C9 1.367(7) . ?
C9 C10 1.396(7) . ?
Br1 C11 1.893(4) . ?
Br2 C2 1.894(4) . ?
S C12 1.753(4) . ?
S C1 1.753(4) . ?
C11 C12 1.380(6) . ?
C11 C10 1.382(6) . ?
C1 C2 1.379(6) . ?
C2 C3 1.379(6) . ?
C3 C4 1.402(7) . ?

loop_
_cod_related_entry_id
_cod_related_entry_database
_cod_related_entry_code
1 ChemSpider 4414301
